data_4003078
loop_
_publ_author_name
'Febriansyah, Benny'
'Koh, Teck Ming'
'Lekina, Yulia'
'Jamaludin, Nur Fadilah'
'Bruno, Annalisa'
'Ganguly, Rakesh'
'Shen, Ze Xiang'
'Mhaisalkar, Subodh G.'
'England, Jason'

_publ_section_title
;
 Improved Photovoltaic Efficiency and Amplified Photocurrent Generation in
 Mesoporous n = 1 Two-Dimensional Lead--Iodide Perovskite Solar Cells
;
_journal_issue 3
_journal_name_full 'Chemistry of Materials'
_journal_page_first 890
_journal_paper_doi 10.1021/acs.chemmater.8b04064
_journal_volume 31
_journal_year 2019
_chemical_formula_sum 'C5 H9 I4 N3 Pb'
_chemical_formula_weight 825.94
_space_group_crystal_system monoclinic
_space_group_IT_number 14
_space_group_name_Hall '-P 2yn'
_space_group_name_H-M_alt 'P 1 21/n 1'
_symmetry_space_group_name_Hall '-P 2yn'
_symmetry_space_group_name_H-M 'P 1 21/n 1'
_atom_sites_solution_hydrogens geom
_atom_sites_solution_primary dual
_audit_update_record
;
2018-05-07 deposited with the CCDC.
2018-08-23 downloaded from the CCDC.
;
_cell_angle_alpha 90
_cell_angle_beta 92.2131(7)
_cell_angle_gamma 90
_cell_formula_units_Z 4
_cell_length_a 8.8952(2)
_cell_length_b 19.7237(5)
_cell_length_c 8.9250(2)
_cell_measurement_reflns_used 9910
_cell_measurement_temperature 100.(2)
_cell_measurement_theta_max 33.1730
_cell_measurement_theta_min 2.2836
_cell_volume 1564.69(6)
_computing_cell_refinement 'SAINT V8.38A (Bruker AXS Inc., 2017)'
_computing_data_collection 'APEX3 (Bruker AXS Inc., 2017)'
_computing_data_reduction 'SAINT V8.38A (Bruker AXS Inc., 2017)'
_computing_publication_material 'APEX3 (Bruker AXS Inc., 2017)'
_computing_structure_refinement 'SHELXL-2016/6 (Sheldrick, 2016)'
_computing_structure_solution 'XS, VERSION 2013/1'
_diffrn_ambient_temperature 100.(2)
_diffrn_detector_area_resol_mean 7.4074
_diffrn_measured_fraction_theta_full 0.990
_diffrn_measured_fraction_theta_max 0.990
_diffrn_measurement_device_type 'Photon II CPADs detector'
_diffrn_measurement_method 'phi and omega scans'
_diffrn_radiation_monochromator 'Multilayer Mirror'
_diffrn_radiation_type MoK\a
_diffrn_radiation_wavelength 0.71073
_diffrn_reflns_av_R_equivalents 0.0449
_diffrn_reflns_av_unetI/netI 0.0387
_diffrn_reflns_limit_h_max 13
_diffrn_reflns_limit_h_min -13
_diffrn_reflns_limit_k_max 30
_diffrn_reflns_limit_k_min -30
_diffrn_reflns_limit_l_max 13
_diffrn_reflns_limit_l_min -13
_diffrn_reflns_number 23604
_diffrn_reflns_theta_full 33.16
_diffrn_reflns_theta_max 33.16
_diffrn_reflns_theta_min 2.51
_diffrn_source 'Incoatec microfocus source'
_diffrn_source_type 'Bruker D8 Quest'
_exptl_absorpt_coefficient_mu 18.647
_exptl_absorpt_correction_T_max 0.26
_exptl_absorpt_correction_T_min 0.04
_exptl_absorpt_correction_type 'Numerical Mu Calculated'
_exptl_absorpt_process_details
;
SADABS-2016/2 - Bruker AXS area detector scaling and absorption correction
;
_exptl_crystal_colour red
_exptl_crystal_density_diffrn 3.506
_exptl_crystal_density_method 'not measured'
_exptl_crystal_description block
_exptl_crystal_F_000 1416
_exptl_crystal_size_max 0.160
_exptl_crystal_size_mid 0.140
_exptl_crystal_size_min 0.100
_refine_diff_density_max 2.700
_refine_diff_density_min -1.875
_refine_ls_extinction_coef 0.00264(11)
_refine_ls_extinction_method 'SHELXL-2016/6 (Sheldrick 2016)'
_refine_ls_goodness_of_fit_ref 1.224
_refine_ls_hydrogen_treatment constr
_refine_ls_matrix_type full
_refine_ls_number_parameters 120
_refine_ls_number_reflns 5915
_refine_ls_number_restraints 0
_refine_ls_restrained_S_all 1.224
_refine_ls_R_factor_all 0.0310
_refine_ls_R_factor_gt 0.0300
_refine_ls_shift/su_max 0.003
_refine_ls_shift/su_mean 0.000
_refine_ls_structure_factor_coef Fsqd
_refine_ls_weighting_details 'w=1/[\s^2^(Fo^2^)+(0.0159P)^2^+4.6832P] where P=(Fo^2^+2Fc^2^)/3'
_refine_ls_weighting_scheme calc
_refine_ls_wR_factor_gt 0.0717
_refine_ls_wR_factor_ref 0.0721
_reflns_number_gt 5754
_reflns_number_total 5915
_reflns_threshold_expression 'I > 2\s(I)'
_cod_data_source_file cm8b04064_si_002.cif
_cod_data_source_block (HA)[PbI4]
_cod_database_code 4003078

loop_
_space_group_symop_operation_xyz
'x, y, z'
'-x+1/2, y+1/2, -z+1/2'
'-x, -y, -z'
'x-1/2, -y-1/2, z-1/2'

loop_
_atom_site_type_symbol
_atom_site_label
_atom_site_fract_x
_atom_site_fract_y
_atom_site_fract_z
_atom_site_U_iso_or_equiv
_atom_site_adp_type
_atom_site_calc_flag
_atom_site_refinement_flags_adp
_atom_site_refinement_flags_posn
_atom_site_occupancy
C C1 0.5920(7) -0.0982(3) 0.3188(5) 0.0293(11) Uani d . . 1
H H1 0.543533 -0.140804 0.305758 0.035 Uiso calc U R 1
C C2 0.6988(6) -0.0079(3) 0.4231(4) 0.0240(9) Uani d . . 1
H H2 0.737264 0.022801 0.497059 0.029 Uiso calc U R 1
C C3 0.7000(5) 0.0003(2) 0.2713(4) 0.0195(8) Uani d . . 1
C C4 0.7560(6) 0.0557(2) 0.1747(5) 0.0223(8) Uani d . . 1
H H4A 0.676436 0.090412 0.16033 0.027 Uiso calc U R 1
H H4B 0.778224 0.03698 0.075065 0.027 Uiso calc U R 1
C C5 0.8961(6) 0.0887(2) 0.2422(5) 0.0212(8) Uani d . . 1
H H5A 0.878073 0.103642 0.345861 0.025 Uiso calc U R 1
H H5B 0.980076 0.05568 0.245941 0.025 Uiso calc U R 1
I I1 0.82051(3) 0.40830(2) 0.66512(3) 0.01795(6) Uani d . . 1
I I2 1.13620(4) 0.25307(2) 0.43751(3) 0.02310(7) Uani d . . 1
I I3 0.63735(3) 0.21339(2) 0.43735(3) 0.02063(7) Uani d . . 1
I I4 0.93454(4) 0.09420(2) 0.75732(3) 0.02410(7) Uani d . . 1
N N1 0.6309(6) -0.0697(2) 0.4482(4) 0.0291(9) Uani d . . 1
N N2 0.6326(5) -0.0569(2) 0.2101(4) 0.0238(8) Uani d . . 1
N N3 0.9360(5) 0.1484(2) 0.1479(4) 0.0229(7) Uani d . . 1
H H3A 0.958967 0.133965 0.054641 0.034 Uiso calc U R 1
H H3B 1.016899 0.17017 0.191005 0.034 Uiso calc U R 1
H H3C 0.856516 0.17742 0.14064 0.034 Uiso calc U R 1
Pb Pb1 0.89406(2) 0.24484(2) 0.68816(2) 0.01520(5) Uani d . . 1

loop_
_atom_site_aniso_label
_atom_site_aniso_U_11
_atom_site_aniso_U_22
_atom_site_aniso_U_33
_atom_site_aniso_U_12
_atom_site_aniso_U_13
_atom_site_aniso_U_23
C1 0.042(3) 0.024(2) 0.0223(19) -0.010(2) 0.0054(19) -0.0012(16)
C2 0.029(2) 0.029(2) 0.0140(15) -0.0051(19) 0.0030(14) -0.0020(14)
C3 0.022(2) 0.0221(19) 0.0146(14) 0.0008(16) 0.0027(13) -0.0011(13)
C4 0.026(2) 0.024(2) 0.0163(15) -0.0036(17) -0.0009(14) 0.0032(14)
C5 0.023(2) 0.0165(18) 0.0236(18) -0.0024(16) 0.0011(15) 0.0021(14)
I1 0.02160(13) 0.01832(12) 0.01407(10) 0.00084(9) 0.00238(8) 0.00118(8)
I2 0.02244(16) 0.03036(16) 0.01710(12) -0.00590(11) 0.00852(10) -0.00557(9)
I3 0.02171(14) 0.02299(14) 0.01683(11) 0.00141(10) -0.00394(9) -0.00117(8)
I4 0.03373(17) 0.01572(12) 0.02279(12) 0.00264(11) 0.00046(10) -0.00069(9)
N1 0.043(3) 0.027(2) 0.0170(15) -0.0064(19) 0.0061(15) 0.0022(13)
N2 0.031(2) 0.0240(18) 0.0165(14) -0.0041(16) 0.0035(13) -0.0003(13)
N3 0.0243(19) 0.0191(17) 0.0253(16) -0.0003(15) 0.0003(14) 0.0019(13)
Pb1 0.01694(8) 0.01670(8) 0.01208(7) 0.00011(5) 0.00224(5) -0.00029(4)

loop_
_atom_type_symbol
_atom_type_description
_atom_type_scat_dispersion_real
_atom_type_scat_dispersion_imag
_atom_type_scat_source
C C 0.0033 0.0016 'International Tables Vol C Tables 4.2.6.8 and 6.1.1.4'
H H 0.0000 0.0000 'International Tables Vol C Tables 4.2.6.8 and 6.1.1.4'
I I -0.4742 1.8119 'International Tables Vol C Tables 4.2.6.8 and 6.1.1.4'
N N 0.0061 0.0033 'International Tables Vol C Tables 4.2.6.8 and 6.1.1.4'
Pb Pb -3.3944 10.1111 'International Tables Vol C Tables 4.2.6.8 and 6.1.1.4'

loop_
_geom_angle_atom_site_label_1
_geom_angle_atom_site_label_2
_geom_angle_atom_site_label_3
_geom_angle_site_symmetry_1
_geom_angle_site_symmetry_3
_geom_angle
N1 C1 N2 . . 108.0(5)
C3 C2 N1 . . 106.6(4)
C2 C3 N2 . . 106.1(4)
C2 C3 C4 . . 132.6(4)
N2 C3 C4 . . 121.4(3)
C3 C4 C5 . . 112.0(4)
N3 C5 C4 . . 108.9(4)
Pb1 I2 Pb1 . 4_665 177.102(13)
Pb1 I3 Pb1 4_565 . 153.622(11)
C1 N1 C2 . . 109.6(4)
C1 N2 C3 . . 109.7(4)
I4 Pb1 I3 . 4_666 92.253(9)
I4 Pb1 I2 . . 96.575(10)
I3 Pb1 I2 4_666 . 91.023(8)
I4 Pb1 I3 . . 91.616(9)
I3 Pb1 I3 4_666 . 175.811(7)
I2 Pb1 I3 . . 90.127(8)
I4 Pb1 I2 . 4_566 87.411(9)
I3 Pb1 I2 4_666 4_566 89.829(8)
I2 Pb1 I2 . 4_566 175.887(7)
I3 Pb1 I2 . 4_566 88.743(8)
I4 Pb1 I1 . . 170.583(9)
I3 Pb1 I1 4_666 . 85.270(8)
I2 Pb1 I1 . . 92.557(9)
I3 Pb1 I1 . . 90.655(8)
I2 Pb1 I1 4_566 . 83.503(8)

loop_
_geom_bond_atom_site_label_1
_geom_bond_atom_site_label_2
_geom_bond_site_symmetry_2
_geom_bond_distance
C1 N1 . 1.319(6)
C1 N2 . 1.327(6)
C2 C3 . 1.365(5)
C2 N1 . 1.381(7)
C3 N2 . 1.380(6)
C3 C4 . 1.490(6)
C4 C5 . 1.510(7)
C5 N3 . 1.500(6)
I1 Pb1 . 3.2945(3)
I2 Pb1 . 3.1688(3)
I2 Pb1 4_665 3.2573(3)
I3 Pb1 4_565 3.1523(3)
I3 Pb1 . 3.1961(3)
I4 Pb1 . 3.0532(3)
